data_4087896
loop_
_publ_author_name
'Al-Afyouni, Malik H.'
'Krishnan, V. Mahesh'
'Arman, Hadi D.'
'Tonzetich, Zachary J.'

_publ_section_title
;
 Synthesis and Reactivity of Manganese(II) Complexes Containing
 N-Heterocyclic Carbene Ligands
;
_journal_issue 20
_journal_name_full Organometallics
_journal_page_first 5088
_journal_paper_doi 10.1021/acs.organomet.5b00684
_journal_volume 34
_journal_year 2015
_chemical_formula_moiety 'C68 H84 Cl2 Mn2 N4'
_chemical_formula_sum 'C68 H84 Cl2 Mn2 N4'
_chemical_formula_weight 1138.17
_space_group_IT_number 2
_space_group_name_Hall '-P 1'
_space_group_name_H-M_alt 'P -1'
_symmetry_cell_setting triclinic
_symmetry_space_group_name_Hall '-P 1'
_symmetry_space_group_name_H-M 'P -1'
_atom_sites_solution_hydrogens geom
_atom_sites_solution_primary direct
_atom_sites_solution_secondary difmap
_audit_creation_method SHELXL-97
_cell_angle_alpha 113.430(8)
_cell_angle_beta 101.278(7)
_cell_angle_gamma 100.916(7)
_cell_formula_units_Z 3
_cell_length_a 13.9188(7)
_cell_length_b 22.0513(10)
_cell_length_c 22.4882(15)
_cell_measurement_reflns_used 27624
_cell_measurement_temperature 98(2)
_cell_measurement_theta_max 27.6
_cell_measurement_theta_min 3.0
_cell_volume 5930.8(8)
_computing_cell_refinement
;
CrystalClear-SM Expert 2.0 r5 (Rigaku, 2010)
;
_computing_data_collection
;
CrystalClear-SM Expert 2.0 r5 (Rigaku, 2010)
;
_computing_data_reduction
;
CrystalClear-SM Expert 2.0 r5 (Rigaku, 2010)
;
_computing_structure_refinement 'SHELXL-97 (Sheldrick, 1997)'
_computing_structure_solution 'SHELXS-97 (Sheldrick, 1990)'
_diffrn_ambient_temperature 98(2)
_diffrn_detector_area_resol_mean 28.5714
_diffrn_measured_fraction_theta_full 0.997
_diffrn_measured_fraction_theta_max 0.997
_diffrn_measurement_device_type
;
Saturn724 (2x2 bin mode)
;
_diffrn_measurement_method \w
_diffrn_radiation_monochromator graphite
_diffrn_radiation_source 'sealed tube'
_diffrn_radiation_type MoK\a
_diffrn_radiation_wavelength 0.71073
_diffrn_reflns_av_R_equivalents 0.0497
_diffrn_reflns_av_sigmaI/netI 0.0997
_diffrn_reflns_limit_h_max 16
_diffrn_reflns_limit_h_min -16
_diffrn_reflns_limit_k_max 26
_diffrn_reflns_limit_k_min -26
_diffrn_reflns_limit_l_max 27
_diffrn_reflns_limit_l_min -27
_diffrn_reflns_number 40017
_diffrn_reflns_reduction_process 'Lp corrections applied'
_diffrn_reflns_theta_full 25.50
_diffrn_reflns_theta_max 25.50
_diffrn_reflns_theta_min 3.01
_diffrn_standards_decay_% <1
_diffrn_standards_interval_count 0
_diffrn_standards_number 0
_exptl_absorpt_coefficient_mu 0.420
_exptl_absorpt_correction_T_max 1.000
_exptl_absorpt_correction_T_min 0.364
_exptl_absorpt_correction_type multi-scan
_exptl_absorpt_process_details 'ABSCOR (Higashi, 1995)'
_exptl_crystal_colour yellow
_exptl_crystal_density_diffrn 0.956
_exptl_crystal_density_method 'not measured'
_exptl_crystal_description chunk
_exptl_crystal_F_000 1812
_exptl_crystal_size_max 0.45
_exptl_crystal_size_mid 0.35
_exptl_crystal_size_min 0.25
_refine_diff_density_max 0.882
_refine_diff_density_min -0.591
_refine_diff_density_rms '0.070 ===END'
_refine_ls_extinction_method none
_refine_ls_goodness_of_fit_ref 1.025
_refine_ls_hydrogen_treatment constr
_refine_ls_matrix_type full
_refine_ls_number_parameters 1015
_refine_ls_number_reflns 21995
_refine_ls_number_restraints 135
_refine_ls_restrained_S_all 1.039
_refine_ls_R_factor_all 0.0883
_refine_ls_R_factor_gt 0.0616
_refine_ls_shift/su_max 0.015
_refine_ls_shift/su_mean 0.000
_refine_ls_structure_factor_coef Fsqd
_refine_ls_weighting_details 'calc w=1/[\s^2^(Fo^2^)+(0.0250P)^2^+7.2500P] where P=(Fo^2^+2Fc^2^)/3'
_refine_ls_weighting_scheme calc
_refine_ls_wR_factor_gt 0.1397
_refine_ls_wR_factor_ref 0.1468
_reflns_number_gt 14505
_reflns_number_total 21995
_reflns_threshold_expression >2sigma(I)
_cod_data_source_file om5b00684_si_002.cif
_cod_data_source_block 4
_cod_original_cell_volume 5930.8(6)
_cod_original_sg_symbol_H-M P-1
_cod_database_code 4087896

loop_
_symmetry_equiv_pos_as_xyz
'x, y, z'
'-x, -y, -z'

loop_
_atom_site_label
_atom_site_type_symbol
_atom_site_fract_x
_atom_site_fract_y
_atom_site_fract_z
_atom_site_U_iso_or_equiv
_atom_site_adp_type
_atom_site_occupancy
_atom_site_symmetry_multiplicity
_atom_site_calc_flag
_atom_site_refinement_flags
Mn2 Mn 0.50878(4) 0.42076(2) 0.45501(3) 0.02751(13) Uani 1 1 d .
Mn3 Mn 0.94887(4) 0.96051(2) 0.54062(3) 0.03167(14) Uani 1 1 d .
Cl2 Cl 0.36755(6) 0.47182(4) 0.45732(4) 0.0341(2) Uani 1 1 d .
Cl3 Cl 0.93409(7) 1.06237(4) 0.52776(5) 0.0422(2) Uani 1 1 d .
N3 N 0.4766(2) 0.33550(12) 0.29546(13) 0.0272(6) Uani 1 1 d .
N6 N 0.7061(2) 0.88210(13) 0.48568(13) 0.0258(6) Uani 1 1 d .
N5 N 0.7937(2) 0.81180(12) 0.48342(13) 0.0260(6) Uani 1 1 d .
N4 N 0.6334(2) 0.39353(12) 0.34643(13) 0.0271(6) Uani 1 1 d .
C71 C 0.6928(3) 0.77705(16) 0.47227(17) 0.0297(8) Uani 1 1 d .
H71A H 0.6681 0.7317 0.4652 0.036 Uiso 1 1 calc R
C90 C 0.6828(3) 0.99775(16) 0.53423(18) 0.0305(8) Uani 1 1 d .
C73 C 0.8771(3) 0.78174(15) 0.47779(17) 0.0288(8) Uani 1 1 d .
C72 C 0.6378(3) 0.82071(15) 0.47352(16) 0.0299(8) Uani 1 1 d .
H72A H 0.5676 0.8118 0.4675 0.036 Uiso 1 1 calc R
C78 C 0.9242(3) 0.76906(15) 0.53085(17) 0.0292(8) Uani 1 1 d .
C51 C 0.7249(2) 0.44965(15) 0.39347(16) 0.0272(7) Uani 1 1 d .
C85 C 0.6717(2) 0.93764(15) 0.47778(17) 0.0282(8) Uani 1 1 d .
C35 C 0.5400(2) 0.38556(14) 0.35716(16) 0.0255(7) Uani 1 1 d .
C44 C 0.3189(3) 0.24578(16) 0.26744(16) 0.0296(8) Uani 1 1 d .
C57 C 0.7529(2) 0.38206(15) 0.46050(17) 0.0301(8) Uani 1 1 d .
H57A H 0.6780 0.3679 0.4495 0.036 Uiso 1 1 calc R
C38 C 0.3663(3) 0.31259(16) 0.27825(16) 0.0308(8) Uani 1 1 d .
C70 C 0.8026(3) 0.87827(15) 0.49300(16) 0.0261(7) Uani 1 1 d .
C82 C 0.8854(3) 0.77811(16) 0.59116(17) 0.0314(8) Uani 1 1 d .
H82A H 0.8428 0.8094 0.5953 0.038 Uiso 1 1 calc R
C91 C 0.6193(3) 0.86112(17) 0.34923(17) 0.0360(9) Uani 1 1 d .
H91A H 0.6497 0.8316 0.3651 0.043 Uiso 1 1 calc R
C55 C 0.8381(3) 0.55956(16) 0.42404(19) 0.0365(9) Uani 1 1 d .
H55A H 0.8571 0.5983 0.4170 0.044 Uiso 1 1 calc R
C52 C 0.7836(2) 0.44445(15) 0.44756(17) 0.0282(7) Uani 1 1 d .
C56 C 0.7489(3) 0.50654(15) 0.38017(17) 0.0319(8) Uani 1 1 d .
C89 C 0.6447(3) 1.04788(17) 0.52348(19) 0.0368(9) Uani 1 1 d .
H89A H 0.6505 1.0889 0.5604 0.044 Uiso 1 1 calc R
C48 C 0.3769(3) 0.19652(16) 0.27512(17) 0.0343(8) Uani 1 1 d .
H48A H 0.4495 0.2230 0.2979 0.041 Uiso 1 1 calc R
C37 C 0.6282(3) 0.34991(15) 0.28070(17) 0.0324(8) Uani 1 1 d .
H37A H 0.6825 0.3468 0.2625 0.039 Uiso 1 1 calc R
C58 C 0.7970(3) 0.39776(17) 0.53393(18) 0.0381(9) Uani 1 1 d .
H58A H 0.7769 0.4355 0.5627 0.057 Uiso 1 1 calc R
H58B H 0.8705 0.4102 0.5457 0.057 Uiso 1 1 calc R
H58C H 0.7717 0.3576 0.5399 0.057 Uiso 1 1 calc R
C42 C 0.2122(3) 0.22399(17) 0.24690(17) 0.0341(8) Uani 1 1 d .
H42A H 0.1780 0.1793 0.2379 0.041 Uiso 1 1 calc R
C94 C 0.7330(3) 1.00917(16) 0.60562(18) 0.0348(8) Uani 1 1 d .
H94A H 0.7931 0.9922 0.6045 0.042 Uiso 1 1 calc R
C74 C 0.9073(3) 0.76611(16) 0.41861(18) 0.0330(8) Uani 1 1 d .
C53 C 0.8716(3) 0.49928(16) 0.48991(18) 0.0325(8) Uani 1 1 d .
H53A H 0.9128 0.4980 0.5270 0.039 Uiso 1 1 calc R
C84 C 0.8183(3) 0.70804(17) 0.57896(19) 0.0382(9) Uani 1 1 d .
H84A H 0.7644 0.6884 0.5368 0.057 Uiso 1 1 calc R
H84B H 0.7890 0.7145 0.6155 0.057 Uiso 1 1 calc R
H84C H 0.8596 0.6774 0.5770 0.057 Uiso 1 1 calc R
C54 C 0.8982(3) 0.55545(16) 0.47735(19) 0.0368(9) Uani 1 1 d .
H54A H 0.9580 0.5912 0.5056 0.044 Uiso 1 1 calc R
C60 C 0.6814(3) 0.51401(17) 0.32416(19) 0.0391(9) Uani 1 1 d .
H60A H 0.6258 0.4705 0.2972 0.047 Uiso 1 1 calc R
C39 C 0.3120(3) 0.35720(16) 0.26985(17) 0.0336(8) Uani 1 1 d .
C86 C 0.6264(3) 0.92585(17) 0.41149(18) 0.0317(8) Uani 1 1 d .
C59 C 0.7828(3) 0.32132(16) 0.41249(19) 0.0373(9) Uani 1 1 d .
H59A H 0.7534 0.3121 0.3663 0.056 Uiso 1 1 calc R
H59B H 0.7576 0.2809 0.4181 0.056 Uiso 1 1 calc R
H59C H 0.8562 0.3331 0.4231 0.056 Uiso 1 1 calc R
C88 C 0.5989(3) 1.03706(18) 0.4587(2) 0.0413(10) Uani 1 1 d .
H88A H 0.5730 1.0707 0.4523 0.050 Uiso 1 1 calc R
C77 C 1.0070(3) 0.74324(17) 0.52462(19) 0.0361(9) Uani 1 1 d .
H77A H 1.0410 0.7351 0.5593 0.043 Uiso 1 1 calc R
C64 C 0.5335(3) 0.30718(16) 0.50930(19) 0.0359(9) Uani 1 1 d .
C87 C 0.5907(3) 0.97686(18) 0.4030(2) 0.0404(9) Uani 1 1 d .
H87A H 0.5609 0.9708 0.3594 0.049 Uiso 1 1 calc R
C36 C 0.5294(3) 0.31314(16) 0.24855(18) 0.0335(8) Uani 1 1 d .
H36A H 0.5017 0.2793 0.2036 0.040 Uiso 1 1 calc R
C63 C 0.4675(3) 0.34043(16) 0.48423(18) 0.0348(9) Uani 1 1 d .
H63A H 0.3985 0.3251 0.4803 0.042 Uiso 1 1 calc R
C41 C 0.1561(3) 0.26709(17) 0.23955(18) 0.0394(9) Uani 1 1 d .
H41A H 0.0848 0.2518 0.2267 0.047 Uiso 1 1 calc R
C45 C 0.3650(3) 0.42767(17) 0.2763(2) 0.0415(10) Uani 1 1 d .
H45A H 0.4293 0.4478 0.3136 0.050 Uiso 1 1 calc R
C103 C 0.9222(3) 0.97818(19) 0.71947(19) 0.0409(9) Uani 1 1 d .
H10A H 0.8957 0.9303 0.6948 0.049 Uiso 1 1 calc R
C40 C 0.2054(3) 0.33285(17) 0.25118(18) 0.0396(9) Uani 1 1 d .
H40A H 0.1668 0.3617 0.2465 0.048 Uiso 1 1 calc R
C83 C 0.9707(3) 0.80840(19) 0.65801(19) 0.0433(10) Uani 1 1 d .
H83A H 1.0132 0.8523 0.6661 0.065 Uiso 1 1 calc R
H83B H 1.0115 0.7774 0.6556 0.065 Uiso 1 1 calc R
H83C H 0.9412 0.8146 0.6944 0.065 Uiso 1 1 calc R
C93 C 0.5080(3) 0.8203(2) 0.3074(2) 0.0515(11) Uani 1 1 d .
H93A H 0.4713 0.8096 0.3357 0.077 Uiso 1 1 calc R
H93B H 0.5057 0.7781 0.2704 0.077 Uiso 1 1 calc R
H93C H 0.4769 0.8474 0.2898 0.077 Uiso 1 1 calc R
C76 C 1.0399(3) 0.72948(17) 0.4681(2) 0.0416(9) Uani 1 1 d .
H76A H 1.0963 0.7128 0.4652 0.050 Uiso 1 1 calc R
C69 C 0.5673(3) 0.25492(16) 0.46797(19) 0.0381(9) Uani 1 1 d .
H69A H 0.5463 0.2399 0.4213 0.046 Uiso 1 1 calc R
C49 C 0.3407(3) 0.16380(19) 0.3184(2) 0.0470(10) Uani 1 1 d .
H49A H 0.3461 0.1996 0.3620 0.071 Uiso 1 1 calc R
H49B H 0.3827 0.1356 0.3245 0.071 Uiso 1 1 calc R
H49C H 0.2706 0.1357 0.2960 0.071 Uiso 1 1 calc R
C65 C 0.5696(3) 0.32735(18) 0.5792(2) 0.0425(10) Uani 1 1 d .
H65A H 0.5501 0.3627 0.6090 0.051 Uiso 1 1 calc R
C98 C 0.9948(3) 1.01353(19) 0.6991(2) 0.0443(11) Uani 1 1 d .
C79 C 0.8510(3) 0.77573(18) 0.35956(18) 0.0408(9) Uani 1 1 d .
H79A H 0.8372 0.8204 0.3784 0.049 Uiso 1 1 calc R
C95 C 0.7705(3) 1.08453(19) 0.6581(2) 0.0512(11) Uani 1 1 d .
H95A H 0.8166 1.1107 0.6443 0.077 Uiso 1 1 calc R
H95B H 0.8056 1.0883 0.7013 0.077 Uiso 1 1 calc R
H95C H 0.7129 1.1023 0.6620 0.077 Uiso 1 1 calc R
C75 C 0.9897(3) 0.74027(18) 0.4156(2) 0.0432(10) Uani 1 1 d .
H75A H 1.0120 0.7299 0.3773 0.052 Uiso 1 1 calc R
C97 C 1.0286(3) 0.9821(2) 0.64115(18) 0.0399(9) Uani 1 1 d .
H97A H 1.0892 0.9703 0.6478 0.048 Uiso 1 1 calc R
C50 C 0.3687(3) 0.13961(18) 0.2062(2) 0.0471(10) Uani 1 1 d .
H50A H 0.3910 0.1601 0.1788 0.071 Uiso 1 1 calc R
H50B H 0.2987 0.1112 0.1839 0.071 Uiso 1 1 calc R
H50C H 0.4112 0.1117 0.2124 0.071 Uiso 1 1 calc R
C96 C 0.6609(3) 0.9667(2) 0.6275(2) 0.0456(10) Uani 1 1 d .
H96A H 0.6386 0.9190 0.5944 0.068 Uiso 1 1 calc R
H96B H 0.6025 0.9835 0.6311 0.068 Uiso 1 1 calc R
H96C H 0.6964 0.9710 0.6708 0.068 Uiso 1 1 calc R
C67 C 0.6645(3) 0.2458(2) 0.5630(2) 0.0537(12) Uani 1 1 d .
H67A H 0.7080 0.2256 0.5804 0.064 Uiso 1 1 calc R
C66 C 0.6320(3) 0.29743(19) 0.6055(2) 0.0475(11) Uani 1 1 d .
H66A H 0.6528 0.3118 0.6521 0.057 Uiso 1 1 calc R
C68 C 0.6305(3) 0.22491(18) 0.4938(2) 0.0485(11) Uani 1 1 d .
H68A H 0.6510 0.1899 0.4644 0.058 Uiso 1 1 calc R
C102 C 0.8889(3) 1.0114(2) 0.7742(2) 0.0488(11) Uani 1 1 d .
H10B H 0.8412 0.9859 0.7856 0.059 Uiso 1 1 calc R
C92 C 0.6809(3) 0.8792(2) 0.3063(2) 0.0494(11) Uani 1 1 d .
H92A H 0.7505 0.9046 0.3339 0.074 Uiso 1 1 calc R
H92B H 0.6513 0.9069 0.2888 0.074 Uiso 1 1 calc R
H92C H 0.6795 0.8374 0.2692 0.074 Uiso 1 1 calc R
C61 C 0.6328(3) 0.57136(18) 0.3536(2) 0.0478(10) Uani 1 1 d .
H61A H 0.5970 0.5623 0.3830 0.072 Uiso 1 1 calc R
H61B H 0.5855 0.5729 0.3173 0.072 Uiso 1 1 calc R
H61C H 0.6855 0.6150 0.3791 0.072 Uiso 1 1 calc R
C80 C 0.7478(3) 0.71972(19) 0.31862(19) 0.0489(11) Uani 1 1 d .
H80A H 0.7075 0.7185 0.3485 0.073 Uiso 1 1 calc R
H80B H 0.7592 0.6756 0.2972 0.073 Uiso 1 1 calc R
H80C H 0.7118 0.7300 0.2845 0.073 Uiso 1 1 calc R
C46 C 0.3922(3) 0.41913(19) 0.2113(2) 0.0514(11) Uani 1 1 d .
H46A H 0.4324 0.3876 0.2015 0.077 Uiso 1 1 calc R
H46B H 0.4308 0.4632 0.2173 0.077 Uiso 1 1 calc R
H46C H 0.3303 0.4012 0.1742 0.077 Uiso 1 1 calc R
C47 C 0.3013(3) 0.47805(19) 0.2928(2) 0.0550(12) Uani 1 1 d .
H47A H 0.2849 0.4831 0.3338 0.082 Uiso 1 1 calc R
H47B H 0.2391 0.4604 0.2561 0.082 Uiso 1 1 calc R
H47C H 0.3398 0.5222 0.2990 0.082 Uiso 1 1 calc R
C99 C 1.0309(3) 1.0852(2) 0.7401(2) 0.0549(12) Uani 1 1 d .
H99A H 1.0806 1.1113 0.7305 0.066 Uiso 1 1 calc R
C101 C 0.9257(4) 1.0817(2) 0.8117(2) 0.0555(12) Uani 1 1 d .
H10C H 0.9033 1.1043 0.8486 0.067 Uiso 1 1 calc R
C62 C 0.7383(4) 0.5262(2) 0.2764(2) 0.0574(12) Uani 1 1 d .
H62A H 0.7665 0.4888 0.2576 0.086 Uiso 1 1 calc R
H62B H 0.7927 0.5690 0.3012 0.086 Uiso 1 1 calc R
H62C H 0.6913 0.5283 0.2403 0.086 Uiso 1 1 calc R
C100 C 0.9969(4) 1.1188(2) 0.7939(3) 0.0617(14) Uani 1 1 d .
H10D H 1.0217 1.1667 0.8186 0.074 Uiso 1 1 calc R
C81 C 0.9130(4) 0.7770(2) 0.3107(2) 0.0592(13) Uani 1 1 d .
H81A H 0.9782 0.8118 0.3356 0.089 Uiso 1 1 calc R
H81B H 0.8762 0.7873 0.2770 0.089 Uiso 1 1 calc R
H81C H 0.9237 0.7326 0.2890 0.089 Uiso 1 1 calc R
Mn1 Mn 0.46010(5) 0.06761(3) -0.00169(3) 0.03955(15) Uani 1 1 d .
Cl1 Cl 0.57738(8) 0.00994(6) -0.05004(5) 0.0508(3) Uani 1 1 d .
N1 N 0.2322(2) 0.04990(14) -0.08322(13) 0.0334(7) Uani 1 1 d .
N2 N 0.3313(2) 0.05496(14) -0.14319(14) 0.0327(7) Uani 1 1 d .
C9 C 0.1749(3) 0.10205(17) 0.01698(16) 0.0320(8) Uani 1 1 d .
C8 C 0.1345(3) 0.09452(19) 0.06616(17) 0.0380(9) Uani 1 1 d .
H8A H 0.1225 0.1323 0.0983 0.046 Uiso 1 1 calc R
C2 C 0.1753(3) 0.05285(19) -0.13940(17) 0.0396(9) Uani 1 1 d .
H2A H 0.1073 0.0531 -0.1490 0.048 Uiso 1 1 calc R
C4 C 0.1918(3) 0.04368(17) -0.03075(16) 0.0309(8) Uani 1 1 d .
C3 C 0.2378(3) 0.05525(19) -0.17687(18) 0.0396(9) Uani 1 1 d .
H3A H 0.2212 0.0568 -0.2182 0.048 Uiso 1 1 calc R
C1 C 0.3291(3) 0.05176(16) -0.08416(17) 0.0304(8) Uani 1 1 d .
C16 C 0.4152(3) 0.04902(18) -0.17173(17) 0.0347(8) Uani 1 1 d .
C13 C 0.1970(3) 0.17205(17) 0.01564(17) 0.0378(9) Uani 1 1 d .
H13A H 0.2385 0.1717 -0.0150 0.045 Uiso 1 1 calc R
C21 C 0.4075(3) -0.01358(19) -0.22429(18) 0.0388(9) Uani 1 1 d .
C5 C 0.1672(3) -0.02115(18) -0.03084(19) 0.0369(9) Uani 1 1 d .
C7 C 0.1121(3) 0.0320(2) 0.06813(19) 0.0437(10) Uani 1 1 d .
H7A H 0.0854 0.0278 0.1016 0.052 Uiso 1 1 calc R
C6 C 0.1291(3) -0.0247(2) 0.0207(2) 0.0433(10) Uani 1 1 d .
H6A H 0.1146 -0.0663 0.0233 0.052 Uiso 1 1 calc R
C25 C 0.3148(4) -0.07645(19) -0.25190(19) 0.0472(10) Uani 1 1 d .
H25A H 0.2644 -0.0619 -0.2289 0.057 Uiso 1 1 calc R
C17 C 0.5026(3) 0.1067(2) -0.1459(2) 0.0488(11) Uani 1 1 d .
C22 C 0.5096(4) 0.1760(2) -0.0897(2) 0.0651(15) Uani 1 1 d .
H22A H 0.4804 0.1666 -0.0568 0.078 Uiso 1 1 calc R
C18 C 0.5811(3) 0.0959(3) -0.1763(2) 0.0623(14) Uani 1 1 d .
H18A H 0.6405 0.1323 -0.1611 0.075 Uiso 1 1 calc R
C10 C 0.1804(4) -0.08363(19) -0.0852(2) 0.0552(11) Uani 1 1 d .
H10E H 0.2460 -0.0692 -0.0930 0.066 Uiso 1 1 calc R
C20 C 0.4884(4) -0.0189(3) -0.2513(2) 0.0556(12) Uani 1 1 d .
H20A H 0.4834 -0.0606 -0.2871 0.067 Uiso 1 1 calc R
C11 C 0.0952(4) -0.1110(2) -0.1521(2) 0.0663(14) Uani 1 1 d .
H11A H 0.0934 -0.0743 -0.1647 0.099 Uiso 1 1 calc R
H11B H 0.0304 -0.1276 -0.1464 0.099 Uiso 1 1 calc R
H11C H 0.1082 -0.1480 -0.1870 0.099 Uiso 1 1 calc R
C19 C 0.5724(4) 0.0332(3) -0.2277(2) 0.0665(14) Uani 1 1 d .
H19A H 0.6263 0.0274 -0.2461 0.080 Uiso 1 1 calc R
C15 C 0.2547(4) 0.2329(2) 0.0866(2) 0.0700(15) Uani 1 1 d .
H15A H 0.3191 0.2269 0.1040 0.105 Uiso 1 1 calc R
H15B H 0.2141 0.2341 0.1168 0.105 Uiso 1 1 calc R
H15C H 0.2670 0.2756 0.0832 0.105 Uiso 1 1 calc R
C27 C 0.2647(4) -0.1031(3) -0.3281(2) 0.0724(15) Uani 1 1 d .
H27A H 0.2482 -0.0663 -0.3364 0.109 Uiso 1 1 calc R
H27B H 0.2031 -0.1404 -0.3434 0.109 Uiso 1 1 calc R
H27C H 0.3114 -0.1194 -0.3524 0.109 Uiso 1 1 calc R
C14 C 0.0981(4) 0.1852(2) -0.0098(3) 0.0703(15) Uani 1 1 d .
H14A H 0.0607 0.1489 -0.0546 0.105 Uiso 1 1 calc R
H14B H 0.1132 0.2288 -0.0113 0.105 Uiso 1 1 calc R
H14C H 0.0573 0.1862 0.0203 0.105 Uiso 1 1 calc R
C23 C 0.4463(5) 0.2135(2) -0.1164(2) 0.093(2) Uani 1 1 d .
H23A H 0.3767 0.1844 -0.1390 0.140 Uiso 1 1 calc R
H23B H 0.4741 0.2247 -0.1479 0.140 Uiso 1 1 calc R
H23C H 0.4479 0.2554 -0.0792 0.140 Uiso 1 1 calc R
C12 C 0.1832(5) -0.1421(2) -0.0647(3) 0.095(2) Uani 1 1 d .
H12A H 0.2372 -0.1249 -0.0230 0.143 Uiso 1 1 calc R
H12B H 0.1954 -0.1795 -0.0998 0.143 Uiso 1 1 calc R
H12C H 0.1187 -0.1582 -0.0584 0.143 Uiso 1 1 calc R
C26 C 0.3417(5) -0.1330(2) -0.2359(3) 0.092(2) Uani 1 1 d .
H26A H 0.3716 -0.1148 -0.1877 0.138 Uiso 1 1 calc R
H26B H 0.3899 -0.1493 -0.2587 0.138 Uiso 1 1 calc R
H26C H 0.2806 -0.1707 -0.2511 0.138 Uiso 1 1 calc R
C28 C 0.5245(4) 0.16869(17) 0.08322(16) 0.0533(11) Uani 1 1 d U
H28A H 0.5353 0.1676 0.1249 0.064 Uiso 1 1 calc R
C29 C 0.5553(3) 0.23932(15) 0.09008(18) 0.0794(14) Uani 1 1 d GU
C30 C 0.6593(3) 0.2739(2) 0.12203(18) 0.1018(17) Uani 1 1 d GU
H30A H 0.7022 0.2526 0.1380 0.122 Uiso 1 1 calc R
C31 C 0.6990(3) 0.3405(2) 0.13009(19) 0.1075(19) Uani 1 1 d GU
H31A H 0.7686 0.3636 0.1515 0.129 Uiso 1 1 calc R
C32 C 0.6348(4) 0.37235(16) 0.1062(2) 0.117(2) Uani 1 1 d GU
H32A H 0.6614 0.4169 0.1116 0.140 Uiso 1 1 calc R
C33 C 0.5309(3) 0.33773(19) 0.0743(2) 0.1028(17) Uani 1 1 d GU
H33A H 0.4879 0.3591 0.0583 0.123 Uiso 1 1 calc R
C34 C 0.4911(2) 0.27122(19) 0.06621(18) 0.0803(14) Uani 1 1 d GU
H34A H 0.4215 0.2481 0.0448 0.096 Uiso 1 1 calc R
C24 C 0.6223(4) 0.2208(3) -0.0516(3) 0.098(2) Uani 1 1 d .
H24A H 0.6597 0.1955 -0.0349 0.146 Uiso 1 1 calc R
H24B H 0.6247 0.2626 -0.0141 0.146 Uiso 1 1 calc R
H24C H 0.6528 0.2321 -0.0821 0.146 Uiso 1 1 calc R

loop_
_atom_site_aniso_label
_atom_site_aniso_U_11
_atom_site_aniso_U_22
_atom_site_aniso_U_33
_atom_site_aniso_U_23
_atom_site_aniso_U_13
_atom_site_aniso_U_12
Mn2 0.0234(3) 0.0231(2) 0.0338(3) 0.0110(2) 0.0099(2) 0.0047(2)
Mn3 0.0234(3) 0.0320(3) 0.0418(3) 0.0217(2) 0.0082(2) 0.0032(2)
Cl2 0.0218(4) 0.0295(4) 0.0388(5) 0.0058(3) 0.0059(3) 0.0060(3)
Cl3 0.0369(5) 0.0317(4) 0.0721(7) 0.0293(4) 0.0298(5) 0.0139(4)
N3 0.0239(15) 0.0233(13) 0.0298(15) 0.0097(11) 0.0070(12) 0.0036(11)
N6 0.0218(15) 0.0291(14) 0.0329(15) 0.0204(12) 0.0077(12) 0.0075(11)
N5 0.0237(15) 0.0243(13) 0.0351(16) 0.0180(12) 0.0102(12) 0.0064(11)
N4 0.0257(15) 0.0210(13) 0.0318(16) 0.0099(11) 0.0110(12) 0.0032(11)
C71 0.0247(18) 0.0292(17) 0.038(2) 0.0196(15) 0.0095(15) 0.0032(14)
C90 0.0203(17) 0.0335(18) 0.043(2) 0.0228(16) 0.0085(15) 0.0079(14)
C73 0.0290(19) 0.0226(15) 0.040(2) 0.0179(14) 0.0128(15) 0.0083(13)
C72 0.0262(18) 0.0292(17) 0.038(2) 0.0209(15) 0.0096(15) 0.0030(14)
C78 0.0257(18) 0.0239(16) 0.041(2) 0.0170(15) 0.0103(15) 0.0088(13)
C51 0.0186(16) 0.0219(15) 0.0346(19) 0.0067(14) 0.0112(14) 0.0023(13)
C85 0.0186(17) 0.0269(16) 0.044(2) 0.0230(15) 0.0081(14) 0.0044(13)
C35 0.0227(17) 0.0166(14) 0.0325(18) 0.0097(13) 0.0049(14) 0.0018(12)
C44 0.0258(18) 0.0274(16) 0.0282(18) 0.0092(14) 0.0045(14) 0.0032(14)
C57 0.0177(16) 0.0263(16) 0.043(2) 0.0151(15) 0.0061(14) 0.0050(13)
C38 0.0244(18) 0.0305(17) 0.0273(18) 0.0067(14) 0.0048(14) 0.0036(14)
C70 0.0247(18) 0.0298(16) 0.0288(18) 0.0174(14) 0.0087(14) 0.0090(13)
C82 0.0309(19) 0.0305(17) 0.036(2) 0.0171(15) 0.0097(15) 0.0118(14)
C91 0.038(2) 0.0404(19) 0.036(2) 0.0264(17) 0.0072(16) 0.0090(16)
C55 0.035(2) 0.0226(16) 0.051(2) 0.0132(16) 0.0195(17) 0.0054(15)
C52 0.0224(18) 0.0218(15) 0.038(2) 0.0088(14) 0.0134(15) 0.0082(13)
C56 0.032(2) 0.0227(16) 0.040(2) 0.0117(15) 0.0161(16) 0.0057(14)
C89 0.0275(19) 0.0309(18) 0.052(2) 0.0208(17) 0.0083(17) 0.0092(15)
C48 0.0284(19) 0.0312(17) 0.037(2) 0.0148(15) 0.0047(15) 0.0019(15)
C37 0.034(2) 0.0263(16) 0.036(2) 0.0108(15) 0.0153(16) 0.0088(14)
C58 0.037(2) 0.0310(18) 0.046(2) 0.0164(16) 0.0108(17) 0.0110(15)
C42 0.0291(19) 0.0323(18) 0.034(2) 0.0122(15) 0.0071(15) 0.0021(15)
C94 0.030(2) 0.0331(18) 0.044(2) 0.0185(16) 0.0076(16) 0.0148(15)
C74 0.037(2) 0.0259(16) 0.042(2) 0.0189(15) 0.0182(16) 0.0084(15)
C53 0.0180(17) 0.0304(17) 0.046(2) 0.0122(15) 0.0123(15) 0.0082(14)
C84 0.039(2) 0.0391(19) 0.045(2) 0.0247(17) 0.0178(17) 0.0118(16)
C54 0.0205(18) 0.0251(17) 0.053(2) 0.0092(16) 0.0097(16) 0.0012(14)
C60 0.044(2) 0.0276(17) 0.046(2) 0.0170(16) 0.0141(18) 0.0083(16)
C39 0.032(2) 0.0261(17) 0.033(2) 0.0084(14) 0.0049(15) 0.0045(14)
C86 0.0227(18) 0.0382(18) 0.043(2) 0.0278(17) 0.0096(15) 0.0076(14)
C59 0.032(2) 0.0246(17) 0.052(2) 0.0156(16) 0.0098(17) 0.0096(15)
C88 0.034(2) 0.041(2) 0.061(3) 0.036(2) 0.0104(19) 0.0137(17)
C77 0.029(2) 0.0340(18) 0.052(2) 0.0244(17) 0.0123(17) 0.0128(15)
C64 0.032(2) 0.0250(17) 0.048(2) 0.0169(16) 0.0144(17) -0.0018(15)
C87 0.034(2) 0.046(2) 0.050(2) 0.0336(19) 0.0069(17) 0.0084(17)
C36 0.037(2) 0.0253(16) 0.0311(19) 0.0066(14) 0.0103(16) 0.0060(15)
C63 0.033(2) 0.0275(17) 0.058(2) 0.0300(17) 0.0202(17) 0.0087(15)
C41 0.0241(19) 0.040(2) 0.039(2) 0.0084(16) 0.0060(16) 0.0018(16)
C45 0.036(2) 0.0321(19) 0.048(2) 0.0170(17) 0.0008(18) 0.0063(16)
C103 0.037(2) 0.040(2) 0.043(2) 0.0220(18) 0.0053(18) 0.0054(17)
C40 0.032(2) 0.0350(19) 0.040(2) 0.0097(16) 0.0022(16) 0.0102(16)
C83 0.037(2) 0.050(2) 0.048(2) 0.0289(19) 0.0101(18) 0.0112(18)
C93 0.045(3) 0.046(2) 0.049(3) 0.0172(19) 0.006(2) 0.0004(19)
C76 0.034(2) 0.038(2) 0.069(3) 0.0288(19) 0.0276(19) 0.0223(16)
C69 0.037(2) 0.0280(17) 0.045(2) 0.0138(16) 0.0139(17) 0.0045(15)
C49 0.043(2) 0.038(2) 0.055(3) 0.0244(19) 0.0084(19) 0.0014(18)
C65 0.041(2) 0.0352(19) 0.048(2) 0.0186(18) 0.0132(18) 0.0050(17)
C98 0.029(2) 0.044(2) 0.057(3) 0.033(2) -0.0068(18) 0.0022(17)
C79 0.058(3) 0.0364(19) 0.039(2) 0.0235(17) 0.0235(19) 0.0139(18)
C95 0.048(3) 0.045(2) 0.048(3) 0.0133(19) 0.003(2) 0.0168(19)
C75 0.051(3) 0.038(2) 0.055(3) 0.0261(19) 0.032(2) 0.0178(18)
C97 0.0184(17) 0.072(3) 0.033(2) 0.0301(19) 0.0065(15) 0.0084(17)
C50 0.047(3) 0.040(2) 0.050(3) 0.0159(18) 0.012(2) 0.0175(18)
C96 0.045(2) 0.056(2) 0.045(2) 0.029(2) 0.0153(19) 0.0198(19)
C67 0.045(3) 0.045(2) 0.079(3) 0.041(2) 0.012(2) 0.007(2)
C66 0.045(3) 0.041(2) 0.055(3) 0.026(2) 0.009(2) 0.0029(19)
C68 0.046(3) 0.0277(19) 0.074(3) 0.0231(19) 0.022(2) 0.0104(17)
C102 0.038(2) 0.061(3) 0.042(2) 0.026(2) 0.0007(19) 0.011(2)
C92 0.055(3) 0.057(2) 0.044(2) 0.029(2) 0.020(2) 0.014(2)
C61 0.051(3) 0.042(2) 0.057(3) 0.0263(19) 0.016(2) 0.0199(19)
C80 0.066(3) 0.043(2) 0.041(2) 0.0218(18) 0.016(2) 0.015(2)
C46 0.053(3) 0.039(2) 0.062(3) 0.026(2) 0.015(2) 0.0068(19)
C47 0.057(3) 0.035(2) 0.062(3) 0.0168(19) 0.003(2) 0.0149(19)
C99 0.044(3) 0.045(2) 0.074(3) 0.036(2) 0.001(2) 0.005(2)
C101 0.050(3) 0.058(3) 0.049(3) 0.017(2) 0.003(2) 0.027(2)
C62 0.084(4) 0.048(2) 0.052(3) 0.027(2) 0.031(2) 0.023(2)
C100 0.056(3) 0.036(2) 0.072(3) 0.018(2) -0.007(3) 0.008(2)
C81 0.075(3) 0.066(3) 0.052(3) 0.037(2) 0.034(2) 0.017(2)
Mn1 0.0360(3) 0.0561(4) 0.0241(3) 0.0141(3) 0.0070(2) 0.0194(3)
Cl1 0.0425(6) 0.0923(8) 0.0531(6) 0.0508(6) 0.0304(5) 0.0398(5)
N1 0.0301(17) 0.0454(17) 0.0229(15) 0.0123(13) 0.0069(12) 0.0156(13)
N2 0.0346(17) 0.0428(16) 0.0251(15) 0.0158(13) 0.0108(13) 0.0180(13)
C9 0.0261(19) 0.0407(19) 0.0210(17) 0.0096(15) 0.0026(14) 0.0059(15)
C8 0.032(2) 0.049(2) 0.0245(19) 0.0100(16) 0.0073(15) 0.0085(16)
C2 0.032(2) 0.059(2) 0.0248(19) 0.0138(17) 0.0048(16) 0.0216(18)
C4 0.0207(17) 0.0437(19) 0.0235(18) 0.0129(15) 0.0029(14) 0.0079(15)
C3 0.044(2) 0.054(2) 0.0241(19) 0.0156(17) 0.0098(16) 0.0273(18)
C1 0.0279(19) 0.0360(18) 0.0302(19) 0.0147(15) 0.0114(15) 0.0138(15)
C16 0.037(2) 0.048(2) 0.0309(19) 0.0250(17) 0.0147(16) 0.0178(17)
C13 0.040(2) 0.0383(19) 0.0280(19) 0.0108(16) 0.0090(16) 0.0084(16)
C21 0.050(3) 0.053(2) 0.033(2) 0.0272(18) 0.0194(18) 0.0317(19)
C5 0.0243(19) 0.040(2) 0.040(2) 0.0138(17) 0.0050(16) 0.0101(15)
C7 0.028(2) 0.063(3) 0.033(2) 0.0252(19) 0.0024(16) -0.0036(18)
C6 0.032(2) 0.047(2) 0.049(2) 0.028(2) 0.0016(18) 0.0040(17)
C25 0.064(3) 0.043(2) 0.038(2) 0.0131(18) 0.021(2) 0.028(2)
C17 0.050(3) 0.063(3) 0.036(2) 0.030(2) 0.0099(19) 0.011(2)
C22 0.084(4) 0.054(3) 0.038(2) 0.020(2) 0.002(2) -0.002(2)
C18 0.037(2) 0.101(4) 0.064(3) 0.058(3) 0.016(2) 0.007(2)
C10 0.049(3) 0.041(2) 0.066(3) 0.015(2) 0.020(2) 0.0120(19)
C20 0.062(3) 0.086(3) 0.043(3) 0.038(2) 0.030(2) 0.043(3)
C11 0.064(3) 0.047(2) 0.055(3) -0.007(2) 0.024(2) 0.007(2)
C19 0.061(3) 0.105(4) 0.057(3) 0.046(3) 0.033(3) 0.039(3)
C15 0.078(4) 0.053(3) 0.052(3) 0.016(2) 0.004(3) -0.005(2)
C27 0.056(3) 0.105(4) 0.052(3) 0.029(3) 0.017(2) 0.026(3)
C14 0.066(4) 0.057(3) 0.086(4) 0.032(3) 0.014(3) 0.025(2)
C23 0.165(7) 0.045(3) 0.048(3) 0.009(2) 0.013(3) 0.031(3)
C12 0.099(5) 0.051(3) 0.148(6) 0.044(3) 0.053(4) 0.035(3)
C26 0.106(5) 0.059(3) 0.095(4) 0.040(3) -0.012(4) 0.019(3)
C28 0.107(3) 0.0323(17) 0.0079(15) 0.0061(13) 0.0019(17) 0.0145(18)
C29 0.081(3) 0.087(3) 0.042(2) 0.007(2) 0.018(2) 0.017(2)
C30 0.098(3) 0.107(3) 0.057(3) 0.001(2) 0.021(3) 0.020(3)
C31 0.097(3) 0.107(3) 0.062(3) 0.000(3) 0.025(3) -0.008(3)
C32 0.123(4) 0.107(3) 0.074(3) 0.009(3) 0.030(3) 0.002(3)
C33 0.118(4) 0.087(3) 0.075(3) 0.016(2) 0.032(3) 0.014(3)
C34 0.095(3) 0.076(3) 0.067(3) 0.029(2) 0.030(2) 0.021(2)
C24 0.083(4) 0.093(4) 0.068(4) 0.018(3) 0.011(3) -0.025(3)

loop_
_atom_type_symbol
_atom_type_description
_atom_type_scat_dispersion_real
_atom_type_scat_dispersion_imag
_atom_type_scat_source
C C 0.0033 0.0016 'International Tables Vol C Tables 4.2.6.8 and 6.1.1.4'
H H 0.0000 0.0000 'International Tables Vol C Tables 4.2.6.8 and 6.1.1.4'
N N 0.0061 0.0033 'International Tables Vol C Tables 4.2.6.8 and 6.1.1.4'
Cl Cl 0.1484 0.1585 'International Tables Vol C Tables 4.2.6.8 and 6.1.1.4'
Mn Mn 0.3368 0.7283 'International Tables Vol C Tables 4.2.6.8 and 6.1.1.4'

loop_
_geom_angle_atom_site_label_1
_geom_angle_atom_site_label_2
_geom_angle_atom_site_label_3
_geom_angle
_geom_angle_site_symmetry_1
_geom_angle_site_symmetry_3
C63 Mn2 C35 114.07(12) . .
C63 Mn2 Cl2 116.10(10) . 2_666
C35 Mn2 Cl2 113.56(8) . 2_666
C63 Mn2 Cl2 105.15(10) . .
C35 Mn2 Cl2 112.84(9) . .
Cl2 Mn2 Cl2 92.81(3) 2_666 .
C97 Mn3 C70 115.61(12) . .
C97 Mn3 Cl3 113.83(11) . .
C70 Mn3 Cl3 111.75(9) . .
C97 Mn3 Cl3 107.84(11) . 2_776
C70 Mn3 Cl3 111.85(10) . 2_776
Cl3 Mn3 Cl3 93.80(4) . 2_776
Mn2 Cl2 Mn2 87.19(3) 2_666 .
Mn3 Cl3 Mn3 86.20(3) . 2_776
C35 N3 C36 112.2(3) . .
C35 N3 C38 124.4(3) . .
C36 N3 C38 123.1(3) . .
C70 N6 C72 111.9(3) . .
C70 N6 C85 124.8(2) . .
C72 N6 C85 122.2(3) . .
C70 N5 C71 110.5(3) . .
C70 N5 C73 123.0(3) . .
C71 N5 C73 126.1(3) . .
C35 N4 C37 112.3(3) . .
C35 N4 C51 124.1(3) . .
C37 N4 C51 122.6(3) . .
C72 C71 N5 107.3(3) . .
C72 C71 H71A 126.4 . .
N5 C71 H71A 126.4 . .
C85 C90 C89 117.4(3) . .
C85 C90 C94 121.8(3) . .
C89 C90 C94 120.8(3) . .
C78 C73 C74 122.7(3) . .
C78 C73 N5 119.2(3) . .
C74 C73 N5 118.2(3) . .
C71 C72 N6 106.4(3) . .
C71 C72 H72A 126.8 . .
N6 C72 H72A 126.8 . .
C77 C78 C73 117.1(3) . .
C77 C78 C82 119.5(3) . .
C73 C78 C82 123.4(3) . .
C52 C51 C56 123.7(3) . .
C52 C51 N4 119.8(3) . .
C56 C51 N4 116.5(3) . .
C90 C85 C86 123.1(3) . .
C90 C85 N6 120.1(3) . .
C86 C85 N6 116.8(3) . .
N4 C35 N3 102.5(3) . .
N4 C35 Mn2 127.1(2) . .
N3 C35 Mn2 128.0(2) . .
C42 C44 C38 116.9(3) . .
C42 C44 C48 119.4(3) . .
C38 C44 C48 123.7(3) . .
C58 C57 C52 112.9(3) . .
C58 C57 C59 111.1(3) . .
C52 C57 C59 110.0(3) . .
C58 C57 H57A 107.5 . .
C52 C57 H57A 107.5 . .
C59 C57 H57A 107.5 . .
C39 C38 C44 123.3(3) . .
C39 C38 N3 118.1(3) . .
C44 C38 N3 118.5(3) . .
N6 C70 N5 103.9(3) . .
N6 C70 Mn3 130.3(2) . .
N5 C70 Mn3 123.2(2) . .
C78 C82 C83 113.5(3) . .
C78 C82 C84 109.5(3) . .
C83 C82 C84 108.8(3) . .
C78 C82 H82A 108.3 . .
C83 C82 H82A 108.3 . .
C84 C82 H82A 108.3 . .
C86 C91 C92 110.9(3) . .
C86 C91 C93 111.3(3) . .
C92 C91 C93 111.4(3) . .
C86 C91 H91A 107.7 . .
C92 C91 H91A 107.7 . .
C93 C91 H91A 107.7 . .
C54 C55 C56 120.9(3) . .
C54 C55 H55A 119.5 . .
C56 C55 H55A 119.5 . .
C51 C52 C53 117.0(3) . .
C51 C52 C57 121.6(3) . .
C53 C52 C57 121.5(3) . .
C55 C56 C51 116.6(3) . .
C55 C56 C60 119.8(3) . .
C51 C56 C60 123.5(3) . .
C88 C89 C90 120.5(4) . .
C88 C89 H89A 119.8 . .
C90 C89 H89A 119.8 . .
C44 C48 C50 111.3(3) . .
C44 C48 C49 112.5(3) . .
C50 C48 C49 109.4(3) . .
C44 C48 H48A 107.8 . .
C50 C48 H48A 107.8 . .
C49 C48 H48A 107.8 . .
C36 C37 N4 106.5(3) . .
C36 C37 H37A 126.7 . .
N4 C37 H37A 126.7 . .
C57 C58 H58A 109.5 . .
C57 C58 H58B 109.5 . .
H58A C58 H58B 109.5 . .
C57 C58 H58C 109.5 . .
H58A C58 H58C 109.5 . .
H58B C58 H58C 109.5 . .
C41 C42 C44 121.5(3) . .
C41 C42 H42A 119.3 . .
C44 C42 H42A 119.3 . .
C95 C94 C90 113.8(3) . .
C95 C94 C96 110.1(3) . .
C90 C94 C96 110.8(3) . .
C95 C94 H94A 107.3 . .
C90 C94 H94A 107.3 . .
C96 C94 H94A 107.3 . .
C75 C74 C73 117.1(3) . .
C75 C74 C79 120.8(3) . .
C73 C74 C79 122.1(3) . .
C54 C53 C52 120.6(3) . .
C54 C53 H53A 119.7 . .
C52 C53 H53A 119.7 . .
C82 C84 H84A 109.5 . .
C82 C84 H84B 109.5 . .
H84A C84 H84B 109.5 . .
C82 C84 H84C 109.5 . .
H84A C84 H84C 109.5 . .
H84B C84 H84C 109.5 . .
C55 C54 C53 121.1(3) . .
C55 C54 H54A 119.4 . .
C53 C54 H54A 119.4 . .
C56 C60 C61 110.4(3) . .
C56 C60 C62 112.6(4) . .
C61 C60 C62 111.1(3) . .
C56 C60 H60A 107.5 . .
C61 C60 H60A 107.5 . .
C62 C60 H60A 107.5 . .
C40 C39 C38 116.9(3) . .
C40 C39 C45 120.7(3) . .
C38 C39 C45 122.3(3) . .
C87 C86 C85 117.7(3) . .
C87 C86 C91 119.3(3) . .
C85 C86 C91 122.9(3) . .
C57 C59 H59A 109.5 . .
C57 C59 H59B 109.5 . .
H59A C59 H59B 109.5 . .
C57 C59 H59C 109.5 . .
H59A C59 H59C 109.5 . .
H59B C59 H59C 109.5 . .
C89 C88 C87 120.8(3) . .
C89 C88 H88A 119.6 . .
C87 C88 H88A 119.6 . .
C76 C77 C78 121.2(3) . .
C76 C77 H77A 119.4 . .
C78 C77 H77A 119.4 . .
C69 C64 C65 115.3(4) . .
C69 C64 C63 124.0(3) . .
C65 C64 C63 120.8(4) . .
C86 C87 C88 120.4(3) . .
C86 C87 H87A 119.8 . .
C88 C87 H87A 119.8 . .
C37 C36 N3 106.4(3) . .
C37 C36 H36A 126.8 . .
N3 C36 H36A 126.8 . .
C64 C63 Mn2 128.1(2) . .
C64 C63 H63A 116.0 . .
Mn2 C63 H63A 116.0 . .
C40 C41 C42 120.0(3) . .
C40 C41 H41A 120.0 . .
C42 C41 H41A 120.0 . .
C39 C45 C47 113.0(3) . .
C39 C45 C46 110.2(3) . .
C47 C45 C46 110.2(3) . .
C39 C45 H45A 107.8 . .
C47 C45 H45A 107.8 . .
C46 C45 H45A 107.8 . .
C102 C103 C98 123.0(4) . .
C102 C103 H10A 118.5 . .
C98 C103 H10A 118.5 . .
C41 C40 C39 121.4(3) . .
C41 C40 H40A 119.3 . .
C39 C40 H40A 119.3 . .
C82 C83 H83A 109.5 . .
C82 C83 H83B 109.5 . .
H83A C83 H83B 109.5 . .
C82 C83 H83C 109.5 . .
H83A C83 H83C 109.5 . .
H83B C83 H83C 109.5 . .
C91 C93 H93A 109.5 . .
C91 C93 H93B 109.5 . .
H93A C93 H93B 109.5 . .
C91 C93 H93C 109.5 . .
H93A C93 H93C 109.5 . .
H93B C93 H93C 109.5 . .
C77 C76 C75 120.3(4) . .
C77 C76 H76A 119.9 . .
C75 C76 H76A 119.9 . .
C68 C69 C64 122.2(4) . .
C68 C69 H69A 118.9 . .
C64 C69 H69A 118.9 . .
C48 C49 H49A 109.5 . .
C48 C49 H49B 109.5 . .
H49A C49 H49B 109.5 . .
C48 C49 H49C 109.5 . .
H49A C49 H49C 109.5 . .
H49B C49 H49C 109.5 . .
C66 C65 C64 123.0(4) . .
C66 C65 H65A 118.5 . .
C64 C65 H65A 118.5 . .
C99 C98 C103 114.0(4) . .
C99 C98 C97 120.6(4) . .
C103 C98 C97 125.4(3) . .
C74 C79 C81 113.4(4) . .
C74 C79 C80 112.0(3) . .
C81 C79 C80 108.3(3) . .
C74 C79 H79A 107.6 . .
C81 C79 H79A 107.6 . .
C80 C79 H79A 107.6 . .
C94 C95 H95A 109.5 . .
C94 C95 H95B 109.5 . .
H95A C95 H95B 109.5 . .
C94 C95 H95C 109.5 . .
H95A C95 H95C 109.5 . .
H95B C95 H95C 109.5 . .
C74 C75 C76 121.5(4) . .
C74 C75 H75A 119.3 . .
C76 C75 H75A 119.3 . .
C98 C97 Mn3 124.1(3) . .
C98 C97 H97A 118.0 . .
Mn3 C97 H97A 118.0 . .
C48 C50 H50A 109.5 . .
C48 C50 H50B 109.5 . .
H50A C50 H50B 109.5 . .
C48 C50 H50C 109.5 . .
H50A C50 H50C 109.5 . .
H50B C50 H50C 109.5 . .
C94 C96 H96A 109.5 . .
C94 C96 H96B 109.5 . .
H96A C96 H96B 109.5 . .
C94 C96 H96C 109.5 . .
H96A C96 H96C 109.5 . .
H96B C96 H96C 109.5 . .
C66 C67 C68 118.2(4) . .
C66 C67 H67A 120.9 . .
C68 C67 H67A 120.9 . .
C65 C66 C67 120.2(4) . .
C65 C66 H66A 119.9 . .
C67 C66 H66A 119.9 . .
C69 C68 C67 121.1(4) . .
C69 C68 H68A 119.4 . .
C67 C68 H68A 119.4 . .
C101 C102 C103 120.4(4) . .
C101 C102 H10B 119.8 . .
C103 C102 H10B 119.8 . .
C91 C92 H92A 109.5 . .
C91 C92 H92B 109.5 . .
H92A C92 H92B 109.5 . .
C91 C92 H92C 109.5 . .
H92A C92 H92C 109.5 . .
H92B C92 H92C 109.5 . .
C60 C61 H61A 109.5 . .
C60 C61 H61B 109.5 . .
H61A C61 H61B 109.5 . .
C60 C61 H61C 109.5 . .
H61A C61 H61C 109.5 . .
H61B C61 H61C 109.5 . .
C79 C80 H80A 109.5 . .
C79 C80 H80B 109.5 . .
H80A C80 H80B 109.5 . .
C79 C80 H80C 109.5 . .
H80A C80 H80C 109.5 . .
H80B C80 H80C 109.5 . .
C45 C46 H46A 109.5 . .
C45 C46 H46B 109.5 . .
H46A C46 H46B 109.5 . .
C45 C46 H46C 109.5 . .
H46A C46 H46C 109.5 . .
H46B C46 H46C 109.5 . .
C45 C47 H47A 109.5 . .
C45 C47 H47B 109.5 . .
H47A C47 H47B 109.5 . .
C45 C47 H47C 109.5 . .
H47A C47 H47C 109.5 . .
H47B C47 H47C 109.5 . .
C100 C99 C98 123.3(4) . .
C100 C99 H99A 118.3 . .
C98 C99 H99A 118.3 . .
C102 C101 C100 118.9(5) . .
C102 C101 H10C 120.5 . .
C100 C101 H10C 120.5 . .
C60 C62 H62A 109.5 . .
C60 C62 H62B 109.5 . .
H62A C62 H62B 109.5 . .
C60 C62 H62C 109.5 . .
H62A C62 H62C 109.5 . .
H62B C62 H62C 109.5 . .
C99 C100 C101 120.3(4) . .
C99 C100 H10D 119.8 . .
C101 C100 H10D 119.8 . .
C79 C81 H81A 109.5 . .
C79 C81 H81B 109.5 . .
H81A C81 H81B 109.5 . .
C79 C81 H81C 109.5 . .
H81A C81 H81C 109.5 . .
H81B C81 H81C 109.5 . .
C28 Mn1 C1 118.01(14) . .
C28 Mn1 Cl1 117.69(14) . .
C1 Mn1 Cl1 109.07(10) . .
C28 Mn1 Cl1 104.16(10) . 2_655
C1 Mn1 Cl1 113.04(9) . 2_655
Cl1 Mn1 Cl1 91.66(4) . 2_655
Mn1 Cl1 Mn1 88.34(4) . 2_655
C1 N1 C2 112.0(3) . .
C1 N1 C4 123.8(3) . .
C2 N1 C4 124.2(3) . .
C1 N2 C3 111.1(3) . .
C1 N2 C16 124.8(3) . .
C3 N2 C16 123.6(3) . .
C8 C9 C4 117.8(3) . .
C8 C9 C13 119.4(3) . .
C4 C9 C13 122.8(3) . .
C7 C8 C9 120.9(4) . .
C7 C8 H8A 119.6 . .
C9 C8 H8A 119.6 . .
C3 C2 N1 106.0(4) . .
C3 C2 H2A 127.0 . .
N1 C2 H2A 127.0 . .
C5 C4 C9 122.4(3) . .
C5 C4 N1 118.7(3) . .
C9 C4 N1 118.8(3) . .
C2 C3 N2 107.5(3) . .
C2 C3 H3A 126.3 . .
N2 C3 H3A 126.3 . .
N1 C1 N2 103.5(3) . .
N1 C1 Mn1 128.1(2) . .
N2 C1 Mn1 127.3(2) . .
C21 C16 C17 121.6(4) . .
C21 C16 N2 118.8(3) . .
C17 C16 N2 119.6(3) . .
C14 C13 C9 110.5(3) . .
C14 C13 C15 107.1(4) . .
C9 C13 C15 112.5(3) . .
C14 C13 H13A 108.9 . .
C9 C13 H13A 108.9 . .
C15 C13 H13A 108.9 . .
C20 C21 C16 118.5(4) . .
C20 C21 C25 119.3(4) . .
C16 C21 C25 122.2(4) . .
C6 C5 C4 116.8(3) . .
C6 C5 C10 122.2(3) . .
C4 C5 C10 121.0(4) . .
C8 C7 C6 120.4(4) . .
C8 C7 H7A 119.8 . .
C6 C7 H7A 119.8 . .
C7 C6 C5 121.7(3) . .
C7 C6 H6A 119.1 . .
C5 C6 H6A 119.1 . .
C21 C25 C26 111.5(4) . .
C21 C25 C27 111.4(3) . .
C26 C25 C27 111.7(4) . .
C21 C25 H25A 107.4 . .
C26 C25 H25A 107.4 . .
C27 C25 H25A 107.4 . .
C18 C17 C16 115.7(4) . .
C18 C17 C22 122.8(4) . .
C16 C17 C22 121.5(4) . .
C23 C22 C17 111.4(3) . .
C23 C22 C24 112.0(4) . .
C17 C22 C24 111.3(5) . .
C23 C22 H22A 107.3 . .
C17 C22 H22A 107.3 . .
C24 C22 H22A 107.3 . .
C19 C18 C17 121.8(4) . .
C19 C18 H18A 119.1 . .
C17 C18 H18A 119.1 . .
C5 C10 C11 110.7(4) . .
C5 C10 C12 112.6(4) . .
C11 C10 C12 109.6(4) . .
C5 C10 H10E 107.9 . .
C11 C10 H10E 107.9 . .
C12 C10 H10E 107.9 . .
C19 C20 C21 122.0(5) . .
C19 C20 H20A 119.0 . .
C21 C20 H20A 119.0 . .
C10 C11 H11A 109.5 . .
C10 C11 H11B 109.5 . .
H11A C11 H11B 109.5 . .
C10 C11 H11C 109.5 . .
H11A C11 H11C 109.5 . .
H11B C11 H11C 109.5 . .
C20 C19 C18 120.6(5) . .
C20 C19 H19A 119.7 . .
C18 C19 H19A 119.7 . .
C13 C15 H15A 109.5 . .
C13 C15 H15B 109.5 . .
H15A C15 H15B 109.5 . .
C13 C15 H15C 109.5 . .
H15A C15 H15C 109.5 . .
H15B C15 H15C 109.5 . .
C25 C27 H27A 109.5 . .
C25 C27 H27B 109.5 . .
H27A C27 H27B 109.5 . .
C25 C27 H27C 109.5 . .
H27A C27 H27C 109.5 . .
H27B C27 H27C 109.5 . .
C13 C14 H14A 109.5 . .
C13 C14 H14B 109.5 . .
H14A C14 H14B 109.5 . .
C13 C14 H14C 109.5 . .
H14A C14 H14C 109.5 . .
H14B C14 H14C 109.5 . .
C22 C23 H23A 109.5 . .
C22 C23 H23B 109.5 . .
H23A C23 H23B 109.5 . .
C22 C23 H23C 109.5 . .
H23A C23 H23C 109.5 . .
H23B C23 H23C 109.5 . .
C10 C12 H12A 109.5 . .
C10 C12 H12B 109.5 . .
H12A C12 H12B 109.5 . .
C10 C12 H12C 109.5 . .
H12A C12 H12C 109.5 . .
H12B C12 H12C 109.5 . .
C25 C26 H26A 109.5 . .
C25 C26 H26B 109.5 . .
H26A C26 H26B 109.5 . .
C25 C26 H26C 109.5 . .
H26A C26 H26C 109.5 . .
H26B C26 H26C 109.5 . .
C29 C28 Mn1 134.1(2) . .
C29 C28 H28A 112.9 . .
Mn1 C28 H28A 112.9 . .
C30 C29 C34 120.0 . .
C30 C29 C28 114.1(3) . .
C34 C29 C28 125.8(3) . .
C31 C30 C29 120.0 . .
C31 C30 H30A 120.0 . .
C29 C30 H30A 120.0 . .
C30 C31 C32 120.0 . .
C30 C31 H31A 120.0 . .
C32 C31 H31A 120.0 . .
C33 C32 C31 120.0 . .
C33 C32 H32A 120.0 . .
C31 C32 H32A 120.0 . .
C32 C33 C34 120.0 . .
C32 C33 H33A 120.0 . .
C34 C33 H33A 120.0 . .
C33 C34 C29 120.0 . .
C33 C34 H34A 120.0 . .
C29 C34 H34A 120.0 . .
C22 C24 H24A 109.5 . .
C22 C24 H24B 109.5 . .
H24A C24 H24B 109.5 . .
C22 C24 H24C 109.5 . .
H24A C24 H24C 109.5 . .
H24B C24 H24C 109.5 . .

loop_
_geom_bond_atom_site_label_1
_geom_bond_atom_site_label_2
_geom_bond_distance
_geom_bond_site_symmetry_2
Mn2 C63 2.142(3) .
Mn2 C35 2.185(3) .
Mn2 Cl2 2.4238(9) 2_666
Mn2 Cl2 2.4426(11) .
Mn3 C97 2.129(3) .
Mn3 C70 2.188(3) .
Mn3 Cl3 2.4165(10) .
Mn3 Cl3 2.4386(11) 2_776
Cl2 Mn2 2.4238(9) 2_666
Cl3 Mn3 2.4386(11) 2_776
N3 C35 1.362(4) .
N3 C36 1.387(5) .
N3 C38 1.443(4) .
N6 C70 1.344(4) .
N6 C72 1.388(4) .
N6 C85 1.456(4) .
N5 C70 1.371(4) .
N5 C71 1.387(4) .
N5 C73 1.444(4) .
N4 C35 1.361(4) .
N4 C37 1.384(4) .
N4 C51 1.452(4) .
C71 C72 1.334(5) .
C71 H71A 0.9300 .
C90 C85 1.378(5) .
C90 C89 1.395(5) .
C90 C94 1.517(5) .
C73 C78 1.400(4) .
C73 C74 1.405(5) .
C72 H72A 0.9300 .
C78 C77 1.386(5) .
C78 C82 1.511(5) .
C51 C52 1.385(5) .
C51 C56 1.398(4) .
C85 C86 1.396(4) .
C44 C42 1.392(5) .
C44 C38 1.396(4) .
C44 C48 1.513(5) .
C57 C58 1.514(5) .
C57 C52 1.518(4) .
C57 C59 1.540(5) .
C57 H57A 0.9800 .
C38 C39 1.395(5) .
C82 C83 1.523(5) .
C82 C84 1.533(4) .
C82 H82A 0.9800 .
C91 C86 1.520(5) .
C91 C92 1.524(5) .
C91 C93 1.525(5) .
C91 H91A 0.9800 .
C55 C54 1.366(5) .
C55 C56 1.391(5) .
C55 H55A 0.9300 .
C52 C53 1.391(4) .
C56 C60 1.502(5) .
C89 C88 1.374(5) .
C89 H89A 0.9300 .
C48 C50 1.523(5) .
C48 C49 1.528(5) .
C48 H48A 0.9800 .
C37 C36 1.339(5) .
C37 H37A 0.9300 .
C58 H58A 0.9600 .
C58 H58B 0.9600 .
C58 H58C 0.9600 .
C42 C41 1.377(5) .
C42 H42A 0.9300 .
C94 C95 1.516(5) .
C94 C96 1.527(5) .
C94 H94A 0.9800 .
C74 C75 1.376(5) .
C74 C79 1.517(5) .
C53 C54 1.377(5) .
C53 H53A 0.9300 .
C84 H84A 0.9600 .
C84 H84B 0.9600 .
C84 H84C 0.9600 .
C54 H54A 0.9300 .
C60 C61 1.526(5) .
C60 C62 1.528(6) .
C60 H60A 0.9800 .
C39 C40 1.394(5) .
C39 C45 1.525(4) .
C86 C87 1.376(5) .
C59 H59A 0.9600 .
C59 H59B 0.9600 .
C59 H59C 0.9600 .
C88 C87 1.382(5) .
C88 H88A 0.9300 .
C77 C76 1.376(5) .
C77 H77A 0.9300 .
C64 C69 1.393(5) .
C64 C65 1.404(5) .
C64 C63 1.442(5) .
C87 H87A 0.9300 .
C36 H36A 0.9300 .
C63 H63A 0.9300 .
C41 C40 1.376(5) .
C41 H41A 0.9300 .
C45 C47 1.528(6) .
C45 C46 1.530(6) .
C45 H45A 0.9800 .
C103 C102 1.378(6) .
C103 C98 1.416(5) .
C103 H10A 0.9300 .
C40 H40A 0.9300 .
C83 H83A 0.9600 .
C83 H83B 0.9600 .
C83 H83C 0.9600 .
C93 H93A 0.9600 .
C93 H93B 0.9600 .
C93 H93C 0.9600 .
C76 C75 1.379(5) .
C76 H76A 0.9300 .
C69 C68 1.370(5) .
C69 H69A 0.9300 .
C49 H49A 0.9600 .
C49 H49B 0.9600 .
C49 H49C 0.9600 .
C65 C66 1.366(5) .
C65 H65A 0.9300 .
C98 C99 1.399(5) .
C98 C97 1.431(6) .
C79 C81 1.529(5) .
C79 C80 1.531(5) .
C79 H79A 0.9800 .
C95 H95A 0.9600 .
C95 H95B 0.9600 .
C95 H95C 0.9600 .
C75 H75A 0.9300 .
C97 H97A 0.9300 .
C50 H50A 0.9600 .
C50 H50B 0.9600 .
C50 H50C 0.9600 .
C96 H96A 0.9600 .
C96 H96B 0.9600 .
C96 H96C 0.9600 .
C67 C66 1.383(6) .
C67 C68 1.383(6) .
C67 H67A 0.9300 .
C66 H66A 0.9300 .
C68 H68A 0.9300 .
C102 C101 1.366(5) .
C102 H10B 0.9300 .
C92 H92A 0.9600 .
C92 H92B 0.9600 .
C92 H92C 0.9600 .
C61 H61A 0.9600 .
C61 H61B 0.9600 .
C61 H61C 0.9600 .
C80 H80A 0.9600 .
C80 H80B 0.9600 .
C80 H80C 0.9600 .
C46 H46A 0.9600 .
C46 H46B 0.9600 .
C46 H46C 0.9600 .
C47 H47A 0.9600 .
C47 H47B 0.9600 .
C47 H47C 0.9600 .
C99 C100 1.372(7) .
C99 H99A 0.9300 .
C101 C100 1.385(7) .
C101 H10C 0.9300 .
C62 H62A 0.9600 .
C62 H62B 0.9600 .
C62 H62C 0.9600 .
C100 H10D 0.9300 .
C81 H81A 0.9600 .
C81 H81B 0.9600 .
C81 H81C 0.9600 .
Mn1 C28 2.146(3) .
Mn1 C1 2.193(3) .
Mn1 Cl1 2.4176(13) .
Mn1 Cl1 2.4558(11) 2_655
Cl1 Mn1 2.4558(11) 2_655
N1 C1 1.346(4) .
N1 C2 1.386(4) .
N1 C4 1.444(4) .
N2 C1 1.363(4) .
N2 C3 1.375(5) .
N2 C16 1.441(5) .
C9 C8 1.386(5) .
C9 C4 1.407(5) .
C9 C13 1.529(5) .
C8 C7 1.376(5) .
C8 H8A 0.9300 .
C2 C3 1.332(5) .
C2 H2A 0.9300 .
C4 C5 1.404(5) .
C3 H3A 0.9300 .
C16 C21 1.383(5) .
C16 C17 1.408(5) .
C13 C14 1.511(6) .
C13 C15 1.543(5) .
C13 H13A 0.9800 .
C21 C20 1.382(6) .
C21 C25 1.516(6) .
C5 C6 1.388(5) .
C5 C10 1.507(6) .
C7 C6 1.380(6) .
C7 H7A 0.9300 .
C6 H6A 0.9300 .
C25 C26 1.519(6) .
C25 C27 1.532(6) .
C25 H25A 0.9800 .
C17 C18 1.408(7) .
C17 C22 1.517(6) .
C22 C23 1.513(7) .
C22 C24 1.545(7) .
C22 H22A 0.9800 .
C18 C19 1.367(7) .
C18 H18A 0.9300 .
C10 C11 1.531(6) .
C10 C12 1.536(6) .
C10 H10E 0.9800 .
C20 C19 1.317(7) .
C20 H20A 0.9300 .
C11 H11A 0.9600 .
C11 H11B 0.9600 .
C11 H11C 0.9600 .
C19 H19A 0.9300 .
C15 H15A 0.9600 .
C15 H15B 0.9600 .
C15 H15C 0.9600 .
C27 H27A 0.9600 .
C27 H27B 0.9600 .
C27 H27C 0.9600 .
C14 H14A 0.9600 .
C14 H14B 0.9600 .
C14 H14C 0.9600 .
C23 H23A 0.9600 .
C23 H23B 0.9600 .
C23 H23C 0.9600 .
C12 H12A 0.9600 .
C12 H12B 0.9600 .
C12 H12C 0.9600 .
C26 H26A 0.9600 .
C26 H26B 0.9600 .
C26 H26C 0.9600 .
C28 C29 1.471(4) .
C28 H28A 0.9300 .
C29 C30 1.3900 .
C29 C34 1.3900 .
C30 C31 1.3900 .
C30 H30A 0.9300 .
C31 C32 1.3900 .
C31 H31A 0.9300 .
C32 C33 1.3900 .
C32 H32A 0.9300 .
C33 C34 1.3900 .
C33 H33A 0.9300 .
C34 H34A 0.9300 .
C24 H24A 0.9600 .
C24 H24B 0.9600 .
C24 H24C 0.9600 .
